data_1517025
loop_
_publ_author_name
'Yoo, Changho'
'Oh, Seohee'
'Kim, Jin'
'Lee, Yunho'

_publ_section_title
;
 Transmethylation of a four-coordinate nickel(i) monocarbonyl species with
 methyl iodide
;
_journal_issue 10
_journal_name_full 'Chemical Science'
_journal_page_first 3853
_journal_paper_doi 10.1039/C4SC01089B
_journal_volume 5
_journal_year 2014
_chemical_formula_sum 'C4 H9 Cd N6 O9'
_chemical_formula_weight 397.57
_chemical_name_systematic
;
?
;
_space_group_IT_number 14
_symmetry_cell_setting monoclinic
_symmetry_space_group_name_Hall '-P 2ybc'
_symmetry_space_group_name_H-M 'P 1 21/c 1'
_atom_sites_solution_hydrogens geom
_atom_sites_solution_primary direct
_atom_sites_solution_secondary difmap
_audit_creation_method SHELXL-97
_cell_angle_alpha 90.00
_cell_angle_beta 108.9350(10)
_cell_angle_gamma 90.00
_cell_formula_units_Z 4
_cell_length_a 10.6999(5)
_cell_length_b 9.4421(4)
_cell_length_c 11.2283(5)
_cell_measurement_reflns_used 8558
_cell_measurement_temperature 173(2)
_cell_measurement_theta_max 32.59
_cell_measurement_theta_min 2.29
_cell_volume 1073.00(8)
_computing_cell_refinement 'Bruker SMART'
_computing_data_collection 'Bruker SMART'
_computing_data_reduction 'Bruker SAINT'
_computing_molecular_graphics 'Bruker SHELXTL'
_computing_publication_material 'Bruker SHELXTL'
_computing_structure_refinement 'SHELXL-97 (Sheldrick, 1997)'
_computing_structure_solution 'SHELXS-97 (Sheldrick, 1990)'
_diffrn_ambient_temperature 173(2)
_diffrn_measured_fraction_theta_full 0.963
_diffrn_measured_fraction_theta_max 0.963
_diffrn_measurement_device_type 'CCD area detector'
_diffrn_measurement_method 'phi and omega scans'
_diffrn_radiation_monochromator graphite
_diffrn_radiation_source 'fine-focus sealed tube'
_diffrn_radiation_type MoK\a
_diffrn_radiation_wavelength 0.71073
_diffrn_reflns_av_R_equivalents 0.0157
_diffrn_reflns_av_sigmaI/netI 0.0156
_diffrn_reflns_limit_h_max 15
_diffrn_reflns_limit_h_min -15
_diffrn_reflns_limit_k_max 13
_diffrn_reflns_limit_k_min -13
_diffrn_reflns_limit_l_max 16
_diffrn_reflns_limit_l_min -16
_diffrn_reflns_number 13540
_diffrn_reflns_theta_full 32.59
_diffrn_reflns_theta_max 32.59
_diffrn_reflns_theta_min 2.89
_exptl_absorpt_coefficient_mu 2.103
_exptl_absorpt_correction_T_max 0.7864
_exptl_absorpt_correction_T_min 0.7864
_exptl_absorpt_correction_type multi-scan
_exptl_absorpt_process_details 'Bruker Sadabs'
_exptl_crystal_density_diffrn 2.461
_exptl_crystal_density_meas 0
_exptl_crystal_density_method 'not measured'
_exptl_crystal_F_000 780
_exptl_crystal_size_max 0.12
_exptl_crystal_size_mid 0.12
_exptl_crystal_size_min 0.12
_refine_diff_density_max 1.364
_refine_diff_density_min -0.556
_refine_diff_density_rms 0.111
_refine_ls_extinction_method none
_refine_ls_goodness_of_fit_ref 0.831
_refine_ls_hydrogen_treatment refall
_refine_ls_matrix_type full
_refine_ls_number_parameters 217
_refine_ls_number_reflns 3776
_refine_ls_number_restraints 0
_refine_ls_restrained_S_all 0.831
_refine_ls_R_factor_all 0.0217
_refine_ls_R_factor_gt 0.0204
_refine_ls_shift/su_max 0.007
_refine_ls_shift/su_mean 0.000
_refine_ls_structure_factor_coef Fsqd
_refine_ls_weighting_details 'calc w=1/[\s^2^(Fo^2^)+(0.0780P)^2^+0.0000P] where P=(Fo^2^+2Fc^2^)/3'
_refine_ls_weighting_scheme calc
_refine_ls_wR_factor_gt 0.0735
_refine_ls_wR_factor_ref 0.0760
_reflns_number_gt 3605
_reflns_number_total 3776
_reflns_threshold_expression >2sigma(I)
_cod_data_source_file c4sc01089b2.cif
_cod_data_source_block cdoxams
_cod_depositor_comments
;
The following automatic conversions were performed:

'_symmetry_cell_setting' value 'Monoclinic' changed to 'monoclinic'
according to
/usr/data/users/saulius/crontab/automatic-downloads/rss-feeds/RSC/lib/dictionaries/cif_core.dic
dictionary named 'cif_core.dic' version 2.4.2 from
2011-04-26.

'_exptl_absorpt_correction_type' value 'Multi-scan'
changed to 'multi-scan' according to
/usr/data/users/saulius/crontab/automatic-downloads/rss-feeds/RSC/lib/dictionaries/cif_core.dic
dictionary named 'cif_core.dic' version 2.4.2 from 2011-04-26.

Automatic conversion script
Id: cif_fix_values 2281 2013-09-26 08:29:07Z andrius 

 Adding full bibliography for 1517024--1517032.cif.
;
_cod_original_sg_symbol_H-M P2(1)/c
_cod_database_code 1517025

loop_
_symmetry_equiv_pos_as_xyz
'x, y, z'
'-x, y+1/2, -z+1/2'
'-x, -y, -z'
'x, -y-1/2, z-1/2'

loop_
_atom_site_label
_atom_site_type_symbol
_atom_site_fract_x
_atom_site_fract_y
_atom_site_fract_z
_atom_site_U_iso_or_equiv
_atom_site_adp_type
_atom_site_occupancy
_atom_site_symmetry_multiplicity
_atom_site_calc_flag
Cd Cd 0.224201(9) 0.153852(9) -0.322449(8) 0.01147(6) Uani 1 1 d
C1 C 0.08056(14) -0.03696(14) -0.22638(13) 0.0136(2) Uani 1 1 d
N1 N 0.01918(15) -0.15005(11) -0.06087(14) 0.0143(3) Uani 1 1 d
H1 H 0.095(3) -0.119(3) -0.008(3) 0.031(6) Uiso 1 1 d
O1 O 0.17379(10) 0.02069(11) -0.14244(10) 0.01603(19) Uani 1 1 d
C2 C -0.01491(14) -0.13149(14) -0.18476(13) 0.0121(2) Uani 1 1 d
O2 O 0.05550(12) -0.02083(12) -0.34253(10) 0.0193(2) Uani 1 1 d
N2 N -0.06230(12) -0.23187(13) -0.01093(11) 0.0146(2) Uani 1 1 d
H2A H -0.087(3) -0.182(2) 0.040(2) 0.030(6) Uiso 1 1 d
H2B H -0.015(2) -0.295(3) 0.044(2) 0.027(5) Uiso 1 1 d
O3 O -0.11570(11) -0.18173(12) -0.26260(10) 0.01581(19) Uani 1 1 d
C3 C 0.45031(17) 0.33203(15) -0.20794(17) 0.0142(3) Uani 1 1 d
N3 N 0.62681(12) 0.44749(13) -0.04564(12) 0.0154(2) Uani 1 1 d
H3 H 0.592(3) 0.406(3) 0.016(3) 0.049(7) Uiso 1 1 d
C4 C 0.57268(13) 0.42814(14) -0.16853(12) 0.0132(2) Uani 1 1 d
O4 O 0.38241(12) 0.33264(11) -0.32204(11) 0.0184(2) Uani 1 1 d
N4 N 0.73446(13) 0.54113(14) -0.00168(12) 0.0172(2) Uani 1 1 d
H4A H 0.717(2) 0.608(2) 0.046(2) 0.019(5) Uiso 1 1 d
H4B H 0.805(3) 0.479(3) 0.041(3) 0.043(7) Uiso 1 1 d
O5 O 0.42396(11) 0.26148(11) -0.12405(11) 0.0180(2) Uani 1 1 d
N5 N 0.44093(12) -0.01927(14) 0.01315(11) 0.0166(2) Uani 1 1 d
H5A H 0.3747(19) -0.0204(19) -0.0567(19) 0.012(4) Uiso 1 1 d
H5B H 0.466(2) -0.113(3) 0.050(2) 0.026(5) Uiso 1 1 d
H5C H 0.430(2) 0.050(2) 0.077(2) 0.029(6) Uiso 1 1 d
N6 N 0.27260(15) 0.65170(12) -0.26861(14) 0.0184(3) Uani 1 1 d
O6 O 0.61219(10) 0.48453(12) -0.24889(10) 0.01648(19) Uani 1 1 d
O11 O 0.38275(15) 0.65039(13) -0.18369(14) 0.0294(3) Uani 1 1 d
O12 O 0.16761(17) 0.65294(13) -0.24308(18) 0.0291(3) Uani 1 1 d
O13 O 0.27017(16) 0.65231(14) -0.38109(15) 0.0288(4) Uani 1 1 d

loop_
_atom_site_aniso_label
_atom_site_aniso_U_11
_atom_site_aniso_U_22
_atom_site_aniso_U_33
_atom_site_aniso_U_23
_atom_site_aniso_U_13
_atom_site_aniso_U_12
Cd 0.00992(8) 0.01098(8) 0.01394(8) 0.00061(2) 0.00445(5) 0.00104(2)
C1 0.0132(5) 0.0131(5) 0.0155(6) -0.0002(4) 0.0060(4) -0.0008(4)
N1 0.0122(6) 0.0183(6) 0.0120(6) -0.0003(3) 0.0033(5) -0.0048(4)
O1 0.0131(4) 0.0173(4) 0.0178(5) -0.0020(4) 0.0051(4) -0.0049(3)
C2 0.0106(5) 0.0129(5) 0.0128(6) -0.0002(4) 0.0039(4) -0.0008(4)
O2 0.0221(5) 0.0216(5) 0.0152(5) 0.0002(4) 0.0073(4) -0.0071(4)
N2 0.0154(5) 0.0172(5) 0.0125(5) 0.0006(4) 0.0062(4) -0.0034(4)
O3 0.0145(5) 0.0187(4) 0.0122(4) 0.0005(4) 0.0016(3) -0.0061(4)
C3 0.0118(6) 0.0128(5) 0.0191(7) -0.0018(4) 0.0067(5) -0.0011(4)
N3 0.0161(5) 0.0169(5) 0.0128(5) -0.0001(4) 0.0043(4) -0.0060(4)
C4 0.0125(5) 0.0134(5) 0.0137(5) 0.0013(4) 0.0042(4) -0.0009(4)
O4 0.0147(5) 0.0215(5) 0.0171(5) -0.0015(4) 0.0024(4) -0.0056(4)
N4 0.0167(5) 0.0199(6) 0.0138(5) -0.0015(4) 0.0032(4) -0.0072(4)
O5 0.0175(5) 0.0158(5) 0.0234(5) 0.0033(4) 0.0101(4) -0.0021(4)
N5 0.0129(5) 0.0226(5) 0.0136(5) 0.0026(4) 0.0034(4) -0.0002(4)
N6 0.0170(6) 0.0209(6) 0.0178(6) 0.0031(4) 0.0062(5) 0.0013(4)
O6 0.0159(4) 0.0212(5) 0.0123(4) 0.0000(4) 0.0045(3) -0.0067(4)
O11 0.0203(7) 0.0467(9) 0.0188(6) 0.0075(4) 0.0030(5) -0.0024(4)
O12 0.0202(7) 0.0360(9) 0.0360(9) 0.0070(5) 0.0158(6) 0.0034(4)
O13 0.0212(7) 0.0484(10) 0.0165(6) 0.0022(4) 0.0057(5) 0.0047(4)

loop_
_atom_type_symbol
_atom_type_description
_atom_type_scat_dispersion_real
_atom_type_scat_dispersion_imag
_atom_type_scat_source
C C 0.0033 0.0016 'International Tables Vol C Tables 4.2.6.8 and 6.1.1.4'
H H 0.0000 0.0000 'International Tables Vol C Tables 4.2.6.8 and 6.1.1.4'
N N 0.0061 0.0033 'International Tables Vol C Tables 4.2.6.8 and 6.1.1.4'
O O 0.0106 0.0060 'International Tables Vol C Tables 4.2.6.8 and 6.1.1.4'
Cd Cd -0.8075 1.2024 'International Tables Vol C Tables 4.2.6.8 and 6.1.1.4'

loop_
_geom_angle_atom_site_label_1
_geom_angle_atom_site_label_2
_geom_angle_atom_site_label_3
_geom_angle
_geom_angle_site_symmetry_1
_geom_angle_site_symmetry_3
O6 Cd O3 137.98(4) 2_644 2_554
O6 Cd N2 150.38(4) 2_644 2_554
O3 Cd N2 71.56(4) 2_554 2_554
O6 Cd O4 91.81(4) 2_644 .
O3 Cd O4 88.58(4) 2_554 .
N2 Cd O4 90.91(4) 2_554 .
O6 Cd O2 91.10(4) 2_644 .
O3 Cd O2 92.12(4) 2_554 .
N2 Cd O2 84.46(4) 2_554 .
O4 Cd O2 174.83(4) . .
O6 Cd N4 70.04(4) 2_644 2_644
O3 Cd N4 151.97(4) 2_554 2_644
N2 Cd N4 80.49(4) 2_554 2_644
O4 Cd N4 89.73(4) . 2_644
O2 Cd N4 87.24(4) . 2_644
O6 Cd O1 73.70(4) 2_644 .
O3 Cd O1 75.18(4) 2_554 .
N2 Cd O1 123.89(4) 2_554 .
O4 Cd O1 132.10(4) . .
O2 Cd O1 52.93(4) . .
N4 Cd O1 124.58(4) 2_644 .
O2 C1 O1 125.43(13) . .
O2 C1 C2 116.59(12) . .
O1 C1 C2 117.93(12) . .
C2 N1 N2 119.52(13) . .
C2 N1 H1 122.6(17) . .
N2 N1 H1 117.7(17) . .
C1 O1 Cd 86.57(8) . .
O3 C2 N1 124.53(14) . .
O3 C2 C1 121.24(12) . .
N1 C2 C1 114.21(12) . .
C1 O2 Cd 94.89(9) . .
N1 N2 Cd 108.97(9) . 2_544
N1 N2 H2A 109.4(16) . .
Cd N2 H2A 118.5(17) 2_544 .
N1 N2 H2B 110.7(16) . .
Cd N2 H2B 110.7(16) 2_544 .
H2A N2 H2B 98(2) . .
C2 O3 Cd 113.72(9) . 2_544
O4 C3 O5 124.92(15) . .
O4 C3 C4 116.74(14) . .
O5 C3 C4 118.32(14) . .
C4 N3 N4 118.89(12) . .
C4 N3 H3 123.4(17) . .
N4 N3 H3 117.5(17) . .
O6 C4 N3 124.35(13) . .
O6 C4 C3 120.43(12) . .
N3 C4 C3 115.18(12) . .
C3 O4 Cd 100.04(10) . .
N3 N4 Cd 109.71(9) . 2_654
N3 N4 H4A 110.5(14) . .
Cd N4 H4A 108.2(14) 2_654 .
N3 N4 H4B 102.3(15) . .
Cd N4 H4B 111.1(17) 2_654 .
H4A N4 H4B 115(2) . .
N5 N5 H5A 109.4(13) 3_655 .
N5 N5 H5B 99.9(13) 3_655 .
H5A N5 H5B 113.7(19) . .
N5 N5 H5C 107.2(13) 3_655 .
H5A N5 H5C 113.7(18) . .
H5B N5 H5C 111.8(19) . .
O12 N6 O11 121.38(17) . .
O12 N6 O13 120.37(16) . .
O11 N6 O13 118.25(16) . .
C4 O6 Cd 116.43(9) . 2_654

loop_
_geom_bond_atom_site_label_1
_geom_bond_atom_site_label_2
_geom_bond_distance
_geom_bond_site_symmetry_2
Cd O6 2.3135(10) 2_644
Cd O3 2.3215(11) 2_554
Cd N2 2.3584(12) 2_554
Cd O4 2.3897(12) .
Cd O2 2.4012(11) .
Cd N4 2.4072(13) 2_644
Cd O1 2.5816(11) .
C1 O2 1.2526(17) .
C1 O1 1.2528(17) .
C1 C2 1.539(2) .
N1 C2 1.330(2) .
N1 N2 1.4102(18) .
N1 H1 0.89(3) .
C2 O3 1.2411(17) .
N2 Cd 2.3584(12) 2_544
N2 H2A 0.85(3) .
N2 H2B 0.89(3) .
O3 Cd 2.3215(11) 2_544
C3 O4 1.251(2) .
C3 O5 1.2582(19) .
C3 C4 1.535(2) .
N3 C4 1.3245(17) .
N3 N4 1.4083(17) .
N3 H3 0.97(3) .
C4 O6 1.2344(16) .
N4 Cd 2.4072(13) 2_654
N4 H4A 0.89(2) .
N4 H4B 0.95(3) .
N5 N5 1.435(2) 3_655
N5 H5A 0.870(19) .
N5 H5B 0.97(2) .
N5 H5C 1.00(2) .
N6 O12 1.246(2) .
N6 O11 1.253(2) .
N6 O13 1.255(2) .
O6 Cd 2.3135(10) 2_654
